data_2209671
loop_
_publ_author_name
'Silva, Luiz Everson da'
'Joussef, Antonio Carlos'
'Foro, Sabine'
'Schmidt, Boris'

_publ_section_title
;
 <i>N</i>-(5,7-Dibromo-8-quinolyl)-3,5-difluorobenzenesulfonamide
;
_journal_coeditor_code TK2045
_journal_issue 7
_journal_name_full 'Acta Crystallographica Section E'
_journal_page_first o2630
_journal_page_last o2631
_journal_paper_doi 10.1107/S1600536806020381
_journal_volume 62
_journal_year 2006
_chemical_formula_iupac 'C21 H10 Br2 F4 N2 O4 S2'
_chemical_formula_moiety 'C21 H10 Br2 F4 N2 O4 S2'
_chemical_formula_sum 'C21 H10 Br2 F4 N2 O4 S2'
_chemical_formula_weight 654.25
_chemical_name_systematic
;
N-(5,7-Dibromo-8-quinolyl)-3,5-difluorobenzenesulfonamide
;
_space_group_IT_number 14
_symmetry_cell_setting monoclinic
_symmetry_space_group_name_Hall '-P 2yn'
_symmetry_space_group_name_H-M 'P 1 21/n 1'
_atom_sites_solution_hydrogens geom
_atom_sites_solution_primary direct
_atom_sites_solution_secondary difmap
_audit_creation_method SHELXL97
_cell_angle_alpha 90
_cell_angle_beta 99.560(10)
_cell_angle_gamma 90
_cell_formula_units_Z 4
_cell_length_a 9.7580(10)
_cell_length_b 24.091(2)
_cell_length_c 9.8510(10)
_cell_measurement_reflns_used 25
_cell_measurement_temperature 299(2)
_cell_measurement_theta_max 20.5
_cell_measurement_theta_min 5.8
_cell_volume 2283.6(4)
_computing_cell_refinement 'CAD-4-PC Software'
_computing_data_collection 'CAD-4-PC Software (Enraf--Nonius, 1996)'
_computing_data_reduction 'REDU4 (Stoe & Cie, 1987)'
_computing_molecular_graphics 'PLATON (Spek, 2003)'
_computing_publication_material SHELXL97
_computing_structure_refinement 'SHELXL97 (Sheldrick, 1997)'
_computing_structure_solution 'SHELXS97 (Sheldrick, 1997)'
_diffrn_ambient_temperature 299(2)
_diffrn_measured_fraction_theta_full 0.997
_diffrn_measured_fraction_theta_max 0.997
_diffrn_measurement_device_type 'Enraf--Nonius CAD-4'
_diffrn_measurement_method \w/2\q
_diffrn_radiation_monochromator graphite
_diffrn_radiation_source 'fine-focus sealed tube'
_diffrn_radiation_type CuK\a
_diffrn_radiation_wavelength 1.54180
_diffrn_reflns_av_R_equivalents 0.047
_diffrn_reflns_av_sigmaI/netI 0.033
_diffrn_reflns_limit_h_max 1
_diffrn_reflns_limit_h_min -11
_diffrn_reflns_limit_k_max 28
_diffrn_reflns_limit_k_min 0
_diffrn_reflns_limit_l_max 11
_diffrn_reflns_limit_l_min -11
_diffrn_reflns_number 4450
_diffrn_reflns_theta_full 66.9
_diffrn_reflns_theta_max 66.9
_diffrn_reflns_theta_min 3.7
_diffrn_standards_decay_% 1.0
_diffrn_standards_interval_time 120
_diffrn_standards_number 3
_exptl_absorpt_coefficient_mu 6.829
_exptl_absorpt_correction_T_max 0.456
_exptl_absorpt_correction_T_min 0.188
_exptl_absorpt_correction_type psi-scan
_exptl_absorpt_process_details '(North <i>et al.</i>,  1968)'
_exptl_crystal_colour 'light pink'
_exptl_crystal_density_diffrn 1.903
_exptl_crystal_density_method 'not measured'
_exptl_crystal_description prism
_exptl_crystal_F_000 1280
_exptl_crystal_size_max 0.30
_exptl_crystal_size_mid 0.20
_exptl_crystal_size_min 0.10
_refine_diff_density_max 0.73
_refine_diff_density_min -0.93
_refine_ls_extinction_method none
_refine_ls_goodness_of_fit_ref 1.04
_refine_ls_hydrogen_treatment constr
_refine_ls_matrix_type full
_refine_ls_number_parameters 316
_refine_ls_number_reflns 4057
_refine_ls_number_restraints 0
_refine_ls_restrained_S_all 1.04
_refine_ls_R_factor_all 0.060
_refine_ls_R_factor_gt 0.044
_refine_ls_shift/su_max 0.001
_refine_ls_shift/su_mean 0.000
_refine_ls_structure_factor_coef Fsqd
_refine_ls_weighting_details 'calc w = 1/[\s^2^(Fo^2^)+(0.0603P)^2^+3.291P] where P=(Fo^2^+2Fc^2^)/3'
_refine_ls_weighting_scheme calc
_refine_ls_wR_factor_gt 0.114
_refine_ls_wR_factor_ref 0.122
_reflns_number_gt 3269
_reflns_number_total 4057
_reflns_threshold_expression I>2\s(I)
_cod_data_source_file tk2045.cif
_cod_data_source_block I
_cod_original_sg_symbol_H-M 'P 21/n'
_cod_database_code 2209671
_cod_database_fobs_code 2209671

loop_
_symmetry_equiv_pos_as_xyz
'x, y, z'
'-x+1/2, y+1/2, -z+1/2'
'-x, -y, -z'
'x-1/2, -y-1/2, z-1/2'

loop_
_atom_site_type_symbol
_atom_site_label
_atom_site_fract_x
_atom_site_fract_y
_atom_site_fract_z
_atom_site_U_iso_or_equiv
_atom_site_adp_type
_atom_site_calc_flag
_atom_site_refinement_flags
_atom_site_occupancy
C C1 0.4927(4) 0.13178(17) 0.7813(4) 0.0413(9) Uani d . 1
C C2 0.4062(4) 0.17712(17) 0.7653(4) 0.0460(9) Uani d . 1
C C3 0.2722(5) 0.1737(2) 0.6877(5) 0.0528(11) Uani d . 1
H H3 0.2144 0.2047 0.6779 0.063 Uiso calc R 1
C C4 0.2278(5) 0.1252(2) 0.6273(4) 0.0513(10) Uani d . 1
C C5 0.3110(4) 0.07669(19) 0.6400(4) 0.0474(10) Uani d . 1
C C6 0.2715(6) 0.0246(2) 0.5808(5) 0.0602(12) Uani d . 1
H H6 0.1853 0.0205 0.5250 0.072 Uiso calc R 1
C C7 0.3584(6) -0.0194(2) 0.6047(5) 0.0676(14) Uani d . 1
H H7 0.3335 -0.0540 0.5661 0.081 Uiso calc R 1
C C8 0.4891(6) -0.0110(2) 0.6909(5) 0.0600(12) Uani d . 1
H H8 0.5481 -0.0415 0.7082 0.072 Uiso calc R 1
C C9 0.4448(4) 0.08058(17) 0.7213(4) 0.0443(9) Uani d . 1
C C10 0.7677(4) 0.21637(17) 0.7299(4) 0.0450(9) Uani d . 1
C C11 0.8431(5) 0.25050(18) 0.8284(5) 0.0546(11) Uani d . 1
H H11 0.8895 0.2365 0.9114 0.065 Uiso calc R 1
C C12 0.8459(5) 0.3063(2) 0.7973(5) 0.0586(12) Uani d . 1
C C13 0.7786(5) 0.3287(2) 0.6790(6) 0.0648(14) Uani d . 1
H H13 0.7809 0.3667 0.6625 0.078 Uiso calc R 1
C C14 0.7067(5) 0.2931(2) 0.5844(6) 0.0634(14) Uani d . 1
C C15 0.6986(5) 0.2362(2) 0.6063(5) 0.0540(11) Uani d . 1
H H15 0.6490 0.2128 0.5407 0.065 Uiso calc R 1
C C16 0.7750(4) 0.07706(17) 1.0751(4) 0.0448(9) Uani d . 1
C C17 0.7254(5) 0.02423(18) 1.0442(5) 0.0519(10) Uani d . 1
H H17 0.6358 0.0182 0.9975 0.062 Uiso calc R 1
C C18 0.8139(6) -0.01898(18) 1.0854(5) 0.0572(12) Uani d . 1
C C19 0.9450(6) -0.0125(2) 1.1547(5) 0.0609(13) Uani d . 1
H H19 1.0020 -0.0428 1.1823 0.073 Uiso calc R 1
C C20 0.9896(5) 0.0411(2) 1.1823(5) 0.0560(11) Uani d . 1
C C21 0.9081(5) 0.08725(19) 1.1448(4) 0.0510(10) Uani d . 1
H H21 0.9407 0.1231 1.1650 0.061 Uiso calc R 1
N N1 0.6334(3) 0.13586(13) 0.8532(3) 0.0409(7) Uani d . 1
N N2 0.5315(4) 0.03532(15) 0.7463(4) 0.0527(9) Uani d . 1
O O1 0.8845(3) 0.12885(12) 0.8493(3) 0.0529(8) Uani d . 1
O O2 0.7174(4) 0.11836(13) 0.6324(3) 0.0564(8) Uani d . 1
O O3 0.7397(4) 0.18316(12) 1.0750(3) 0.0624(9) Uani d . 1
O O4 0.5330(4) 0.12307(15) 1.0642(4) 0.0631(9) Uani d . 1
F F1 0.9212(4) 0.34060(13) 0.8914(4) 0.0928(11) Uani d . 1
F F2 0.6422(4) 0.31312(16) 0.4628(4) 0.1037(13) Uani d . 1
F F3 0.7680(4) -0.07141(11) 1.0545(4) 0.0874(10) Uani d . 1
F F4 1.1214(3) 0.04933(15) 1.2467(3) 0.0830(9) Uani d . 1
Br Br1 0.45869(5) 0.245713(19) 0.85132(6) 0.05850(17) Uani d . 1
Br Br2 0.04437(6) 0.12241(3) 0.52693(6) 0.0762(2) Uani d . 1
S S1 0.76056(11) 0.14484(4) 0.76097(11) 0.0430(2) Uani d . 1
S S2 0.66461(12) 0.13452(4) 1.02820(11) 0.0474(3) Uani d . 1

loop_
_atom_site_aniso_label
_atom_site_aniso_U_11
_atom_site_aniso_U_22
_atom_site_aniso_U_33
_atom_site_aniso_U_12
_atom_site_aniso_U_13
_atom_site_aniso_U_23
C1 0.042(2) 0.044(2) 0.038(2) 0.0022(17) 0.0061(17) 0.0022(17)
C2 0.049(2) 0.040(2) 0.050(2) 0.0039(18) 0.0107(19) 0.0007(18)
C3 0.049(2) 0.058(3) 0.049(2) 0.009(2) 0.004(2) 0.004(2)
C4 0.044(2) 0.067(3) 0.042(2) 0.001(2) 0.0053(18) 0.004(2)
C5 0.047(2) 0.058(3) 0.038(2) -0.006(2) 0.0089(17) 0.0011(19)
C6 0.068(3) 0.064(3) 0.047(3) -0.019(3) 0.006(2) -0.007(2)
C7 0.094(4) 0.054(3) 0.055(3) -0.016(3) 0.015(3) -0.014(2)
C8 0.082(3) 0.045(2) 0.055(3) 0.008(2) 0.017(2) -0.004(2)
C9 0.051(2) 0.042(2) 0.041(2) 0.0002(18) 0.0102(18) 0.0033(17)
C10 0.045(2) 0.039(2) 0.052(2) 0.0020(17) 0.0104(19) 0.0067(18)
C11 0.058(3) 0.047(2) 0.058(3) -0.001(2) 0.007(2) 0.006(2)
C12 0.064(3) 0.048(2) 0.065(3) -0.008(2) 0.014(2) 0.000(2)
C13 0.062(3) 0.044(2) 0.090(4) -0.003(2) 0.020(3) 0.015(3)
C14 0.053(3) 0.062(3) 0.076(3) 0.008(2) 0.013(2) 0.034(3)
C15 0.052(3) 0.053(2) 0.055(3) -0.002(2) 0.004(2) 0.012(2)
C16 0.053(2) 0.041(2) 0.040(2) 0.0064(18) 0.0062(18) 0.0043(17)
C17 0.065(3) 0.048(2) 0.043(2) -0.004(2) 0.009(2) 0.0031(19)
C18 0.088(4) 0.039(2) 0.048(3) 0.002(2) 0.022(2) 0.0013(19)
C19 0.086(4) 0.050(3) 0.049(3) 0.022(3) 0.019(3) 0.012(2)
C20 0.057(3) 0.066(3) 0.045(2) 0.013(2) 0.006(2) 0.009(2)
C21 0.057(3) 0.049(2) 0.045(2) 0.003(2) 0.003(2) 0.0022(19)
N1 0.0428(18) 0.0380(17) 0.0415(18) 0.0021(14) 0.0058(14) 0.0011(14)
N2 0.059(2) 0.046(2) 0.053(2) 0.0017(17) 0.0089(17) 0.0017(17)
O1 0.0438(16) 0.0439(16) 0.070(2) 0.0090(13) 0.0064(14) 0.0096(14)
O2 0.066(2) 0.0526(17) 0.0540(18) -0.0068(15) 0.0198(15) -0.0116(14)
O3 0.079(2) 0.0428(16) 0.058(2) 0.0075(16) -0.0094(17) -0.0116(14)
O4 0.0563(19) 0.081(2) 0.0554(19) 0.0178(17) 0.0200(15) 0.0054(17)
F1 0.124(3) 0.0536(17) 0.098(3) -0.0306(18) 0.010(2) -0.0098(17)
F2 0.100(3) 0.093(2) 0.105(3) -0.010(2) -0.023(2) 0.059(2)
F3 0.140(3) 0.0390(14) 0.084(2) -0.0034(17) 0.022(2) -0.0021(14)
F4 0.0626(18) 0.097(2) 0.083(2) 0.0171(17) -0.0063(16) 0.0157(18)
Br1 0.0614(3) 0.0415(3) 0.0715(3) 0.0091(2) 0.0076(2) -0.0045(2)
Br2 0.0520(3) 0.0997(5) 0.0712(4) -0.0011(3) -0.0066(3) 0.0009(3)
S1 0.0436(5) 0.0362(5) 0.0497(6) 0.0033(4) 0.0090(4) 0.0004(4)
S2 0.0540(6) 0.0433(5) 0.0437(5) 0.0096(4) 0.0047(5) -0.0029(4)

loop_
_atom_type_symbol
_atom_type_description
_atom_type_scat_dispersion_real
_atom_type_scat_dispersion_imag
_atom_type_scat_source
C C 0.0181 0.0091 'International Tables Vol C Tables 4.2.6.8 and 6.1.1.4'
H H 0.0000 0.0000 'International Tables Vol C Tables 4.2.6.8 and 6.1.1.4'
N N 0.0311 0.0180 'International Tables Vol C Tables 4.2.6.8 and 6.1.1.4'
O O 0.0492 0.0322 'International Tables Vol C Tables 4.2.6.8 and 6.1.1.4'
F F 0.0727 0.0534 'International Tables Vol C Tables 4.2.6.8 and 6.1.1.4'
Br Br -0.6763 1.2805 'International Tables Vol C Tables 4.2.6.8 and 6.1.1.4'
S S 0.3331 0.5567 'International Tables Vol C Tables 4.2.6.8 and 6.1.1.4'

loop_
_geom_angle_atom_site_label_1
_geom_angle_atom_site_label_2
_geom_angle_atom_site_label_3
_geom_angle
C2 C1 C9 119.5(4)
C2 C1 N1 121.3(4)
C9 C1 N1 119.2(3)
C1 C2 C3 121.0(4)
C1 C2 Br1 121.9(3)
C3 C2 Br1 117.0(3)
C4 C3 C2 119.5(4)
C4 C3 H3 120.3
C2 C3 H3 120.3
C3 C4 C5 122.6(4)
C3 C4 Br2 117.7(4)
C5 C4 Br2 119.6(3)
C6 C5 C4 125.7(4)
C6 C5 C9 117.1(4)
C4 C5 C9 117.1(4)
C7 C6 C5 120.3(5)
C7 C6 H6 119.8
C5 C6 H6 119.8
C6 C7 C8 117.7(4)
C6 C7 H7 121.1
C8 C7 H7 121.1
N2 C8 C7 124.8(5)
N2 C8 H8 117.6
C7 C8 H8 117.6
N2 C9 C1 117.8(4)
N2 C9 C5 122.0(4)
C1 C9 C5 120.3(4)
C15 C10 C11 122.6(4)
C15 C10 S1 117.9(3)
C11 C10 S1 119.5(3)
C12 C11 C10 116.8(4)
C12 C11 H11 121.6
C10 C11 H11 121.6
C13 C12 F1 118.2(4)
C13 C12 C11 123.8(5)
F1 C12 C11 118.0(5)
C12 C13 C14 117.1(5)
C12 C13 H13 121.4
C14 C13 H13 121.4
F2 C14 C13 119.4(5)
F2 C14 C15 117.4(5)
C13 C14 C15 123.2(5)
C10 C15 C14 116.6(5)
C10 C15 H15 121.7
C14 C15 H15 121.7
C17 C16 C21 122.6(4)
C17 C16 S2 119.3(3)
C21 C16 S2 118.1(3)
C18 C17 C16 117.1(4)
C18 C17 H17 121.5
C16 C17 H17 121.5
C19 C18 F3 118.0(4)
C19 C18 C17 123.9(4)
F3 C18 C17 118.1(5)
C18 C19 C20 116.7(4)
C18 C19 H19 121.7
C20 C19 H19 121.7
F4 C20 C19 118.4(4)
F4 C20 C21 117.9(5)
C19 C20 C21 123.6(5)
C20 C21 C16 116.1(4)
C20 C21 H21 121.9
C16 C21 H21 121.9
C1 N1 S1 118.4(3)
C1 N1 S2 119.6(3)
S1 N1 S2 122.0(2)
C8 N2 C9 118.0(4)
O2 S1 O1 121.4(2)
O2 S1 N1 106.91(19)
O1 S1 N1 105.40(18)
O2 S1 C10 107.5(2)
O1 S1 C10 108.61(19)
N1 S1 C10 106.07(18)
O4 S2 O3 121.4(2)
O4 S2 N1 103.91(19)
O3 S2 N1 108.05(19)
O4 S2 C16 108.7(2)
O3 S2 C16 107.6(2)
N1 S2 C16 106.18(18)

loop_
_geom_bond_atom_site_label_1
_geom_bond_atom_site_label_2
_geom_bond_distance
C1 C2 1.373(6)
C1 C9 1.413(6)
C1 N1 1.440(5)
C2 C3 1.403(6)
C2 Br1 1.889(4)
C3 C4 1.351(7)
C3 H3 0.9300
C4 C5 1.416(6)
C4 Br2 1.897(4)
C5 C6 1.410(6)
C5 C9 1.417(6)
C6 C7 1.354(7)
C6 H6 0.9300
C7 C8 1.425(8)
C7 H7 0.9300
C8 N2 1.281(6)
C8 H8 0.9300
C9 N2 1.377(5)
C10 C15 1.376(6)
C10 C11 1.386(6)
C10 S1 1.754(4)
C11 C12 1.379(6)
C11 H11 0.9300
C12 C13 1.352(7)
C12 F1 1.363(6)
C13 C14 1.371(8)
C13 H13 0.9300
C14 F2 1.347(6)
C14 C15 1.391(7)
C15 H15 0.9300
C16 C17 1.378(6)
C16 C21 1.387(6)
C16 S2 1.768(4)
C17 C18 1.370(7)
C17 H17 0.9300
C18 C19 1.356(8)
C18 F3 1.358(5)
C19 C20 1.375(7)
C19 H19 0.9300
C20 F4 1.351(6)
C20 C21 1.381(6)
C21 H21 0.9300
N1 S1 1.670(4)
N1 S2 1.700(3)
O1 S1 1.421(3)
O2 S1 1.418(3)
O3 S2 1.418(3)
O4 S2 1.415(4)

loop_
_geom_hbond_atom_site_label_D
_geom_hbond_atom_site_label_H
_geom_hbond_atom_site_label_A
_geom_hbond_site_symmetry_A
_geom_hbond_distance_DH
_geom_hbond_distance_HA
_geom_hbond_distance_DA
_geom_hbond_angle_DHA
C19 H19 O1 3_757 0.93 2.40 3.264(5) 155
C7 H7 O2 3_656 0.93 2.48 3.333(6) 152

loop_
_geom_torsion_atom_site_label_1
_geom_torsion_atom_site_label_2
_geom_torsion_atom_site_label_3
_geom_torsion_atom_site_label_4
_geom_torsion
C9 C1 C2 C3 -1.4(6)
N1 C1 C2 C3 175.9(4)
C9 C1 C2 Br1 176.2(3)
N1 C1 C2 Br1 -6.5(6)
C1 C2 C3 C4 -0.3(7)
Br1 C2 C3 C4 -178.0(3)
C2 C3 C4 C5 0.6(7)
C2 C3 C4 Br2 178.7(3)
C3 C4 C5 C6 179.6(4)
Br2 C4 C5 C6 1.6(6)
C3 C4 C5 C9 0.8(7)
Br2 C4 C5 C9 -177.2(3)
C4 C5 C6 C7 -177.4(5)
C9 C5 C6 C7 1.4(7)
C5 C6 C7 C8 0.1(7)
C6 C7 C8 N2 -0.9(8)
C2 C1 C9 N2 -176.4(4)
N1 C1 C9 N2 6.3(6)
C2 C1 C9 C5 2.9(6)
N1 C1 C9 C5 -174.5(4)
C6 C5 C9 N2 -2.3(6)
C4 C5 C9 N2 176.7(4)
C6 C5 C9 C1 178.6(4)
C4 C5 C9 C1 -2.5(6)
C15 C10 C11 C12 0.2(7)
S1 C10 C11 C12 179.3(4)
C10 C11 C12 C13 0.9(8)
C10 C11 C12 F1 -178.9(4)
F1 C12 C13 C14 178.2(5)
C11 C12 C13 C14 -1.6(8)
C12 C13 C14 F2 -177.6(5)
C12 C13 C14 C15 1.2(8)
C11 C10 C15 C14 -0.6(7)
S1 C10 C15 C14 -179.7(4)
F2 C14 C15 C10 178.6(4)
C13 C14 C15 C10 -0.2(7)
C21 C16 C17 C18 -0.1(7)
S2 C16 C17 C18 -178.6(3)
C16 C17 C18 C19 0.5(7)
C16 C17 C18 F3 -179.1(4)
F3 C18 C19 C20 178.8(4)
C17 C18 C19 C20 -0.9(7)
C18 C19 C20 F4 -177.6(4)
C18 C19 C20 C21 0.7(7)
F4 C20 C21 C16 178.0(4)
C19 C20 C21 C16 -0.3(7)
C17 C16 C21 C20 -0.1(7)
S2 C16 C21 C20 178.5(3)
C2 C1 N1 S1 -96.5(4)
C9 C1 N1 S1 80.8(4)
C2 C1 N1 S2 80.6(4)
C9 C1 N1 S2 -102.0(4)
C7 C8 N2 C9 0.1(7)
C1 C9 N2 C8 -179.3(4)
C5 C9 N2 C8 1.5(6)
C1 N1 S1 O2 -30.5(3)
S2 N1 S1 O2 152.5(2)
C1 N1 S1 O1 -160.9(3)
S2 N1 S1 O1 22.0(3)
C1 N1 S1 C10 84.0(3)
S2 N1 S1 C10 -93.1(3)
C15 C10 S1 O2 17.5(4)
C11 C10 S1 O2 -161.7(4)
C15 C10 S1 O1 150.5(4)
C11 C10 S1 O1 -28.7(4)
C15 C10 S1 N1 -96.6(4)
C11 C10 S1 N1 84.2(4)
C1 N1 S2 O4 6.2(3)
S1 N1 S2 O4 -176.8(2)
C1 N1 S2 O3 -124.0(3)
S1 N1 S2 O3 53.0(3)
C1 N1 S2 C16 120.8(3)
S1 N1 S2 C16 -62.2(3)
C17 C16 S2 O4 45.2(4)
C21 C16 S2 O4 -133.4(4)
C17 C16 S2 O3 178.4(4)
C21 C16 S2 O3 -0.2(4)
C17 C16 S2 N1 -66.1(4)
C21 C16 S2 N1 115.4(4)

loop_
_cod_related_entry_id
_cod_related_entry_database
_cod_related_entry_code
1 ChemSpider 21127861
